data_1562419
loop_
_publ_author_name
'Ran, You'
'Yang, Ge'
'Liu, Yang'
'Han, Weiguo'
'Gao, Ge'
'Su, Rongchuan'
'Bin, Zhengyang'
'You, Jingsong'

_publ_section_title
;
 A methyl-shield strategy enables efficient blue thermally activated
 delayed fluorescence hosts for high-performance fluorescent OLEDs
;
_journal_issue 7
_journal_name_full 'Materials Horizons'
_journal_page_first 2025
_journal_page_last 2031
_journal_paper_doi 10.1039/D1MH00530H
_journal_volume 8
_journal_year 2021
_chemical_formula_moiety 'C36 H29 N O2'
_chemical_formula_sum 'C36 H29 N O2'
_chemical_formula_weight 507.60
_space_group_crystal_system triclinic
_space_group_IT_number 2
_space_group_name_Hall '-P 1'
_space_group_name_H-M_alt 'P -1'
_atom_sites_solution_hydrogens geom
_atom_sites_solution_primary iterative
_audit_creation_date 2020-06-03
_audit_creation_method
;
Olex2 1.2
(compiled 2018.05.29 svn.r3508 for OlexSys, GUI svn.r5506)
;
_audit_update_record
;
2020-09-21 deposited with the CCDC.	2021-05-06 downloaded from the CCDC.
;
_cell_angle_alpha 110.783(5)
_cell_angle_beta 90.710(4)
_cell_angle_gamma 101.904(4)
_cell_formula_units_Z 4
_cell_length_a 9.6146(5)
_cell_length_b 16.2601(8)
_cell_length_c 18.3252(9)
_cell_measurement_reflns_used 2615
_cell_measurement_temperature 293(2)
_cell_measurement_theta_max 22.0940
_cell_measurement_theta_min 3.3900
_cell_volume 2609.4(2)
_computing_cell_refinement
;
CrysAlisPro, Agilent Technologies,
Version 1.171.37.34 (release 22-05-2014 CrysAlis171 .NET)
(compiled May 22 2014,16:03:01)
;
_computing_data_collection
;
CrysAlisPro, Agilent Technologies,
Version 1.171.37.34 (release 22-05-2014 CrysAlis171 .NET)
(compiled May 22 2014,16:03:01)
;
_computing_data_reduction
;
CrysAlisPro, Agilent Technologies,
Version 1.171.37.34 (release 22-05-2014 CrysAlis171 .NET)
(compiled May 22 2014,16:03:01)
;
_computing_molecular_graphics 'Olex2 (Dolomanov et al., 2009)'
_computing_publication_material 'Olex2 (Dolomanov et al., 2009)'
_computing_structure_refinement 'ShelXL (Sheldrick, 2015)'
_computing_structure_solution
;
Superflip (Palatinus & Chapuis, 2007;Palatinus & van der Lee, 2008;
Palatinus et al., 2012)
;
_diffrn_ambient_temperature 293.15
_diffrn_detector 'CCD plate'
_diffrn_detector_area_resol_mean 16.0874
_diffrn_detector_type Eos
_diffrn_measured_fraction_theta_full 0.998
_diffrn_measured_fraction_theta_max 0.999
_diffrn_measurement_details
;
#__ type_ start__ end____ width___ exp.time_
  1 omega  -23.00   23.90   0.7000  100.0000
omega____ theta____ kappa____ phi______ frames
    -      -15.3211  -99.0000   30.0000 67

#__ type_ start__ end____ width___ exp.time_
  2 omega  -18.00   52.00   0.7000  100.0000
omega____ theta____ kappa____ phi______ frames
    -      -15.3211   57.0000 -120.0000 100

#__ type_ start__ end____ width___ exp.time_
  3 omega  -32.00   34.50   0.7000  100.0000
omega____ theta____ kappa____ phi______ frames
    -      -15.3211   57.0000  120.0000 95

#__ type_ start__ end____ width___ exp.time_
  4 omega  -19.00   41.20   0.7000  100.0000
omega____ theta____ kappa____ phi______ frames
    -      -15.3211   38.0000   30.0000 86

#__ type_ start__ end____ width___ exp.time_
  5 omega  -68.00  -12.00   0.7000  100.0000
omega____ theta____ kappa____ phi______ frames
    -      -15.3211  -38.0000  -90.0000 80

#__ type_ start__ end____ width___ exp.time_
  6 omega  -15.00   14.40   0.7000  100.0000
omega____ theta____ kappa____ phi______ frames
    -      -15.3211  -99.0000 -120.0000 42

#__ type_ start__ end____ width___ exp.time_
  7 omega    8.00   59.80   0.7000  100.0000
omega____ theta____ kappa____ phi______ frames
    -       17.3523   57.0000 -150.0000 74
;
_diffrn_measurement_device 'four-circle diffractometer'
_diffrn_measurement_device_type 'Xcalibur, Eos'
_diffrn_measurement_method '\w scans'
_diffrn_orient_matrix_UB_11 -0.0493806000
_diffrn_orient_matrix_UB_12 -0.0064471000
_diffrn_orient_matrix_UB_13 -0.0316919000
_diffrn_orient_matrix_UB_21 0.0472422000
_diffrn_orient_matrix_UB_22 0.0336602000
_diffrn_orient_matrix_UB_23 -0.0094937000
_diffrn_orient_matrix_UB_31 0.0326239000
_diffrn_orient_matrix_UB_32 -0.0334498000
_diffrn_orient_matrix_UB_33 -0.0251915000
_diffrn_radiation_monochromator graphite
_diffrn_radiation_probe x-ray
_diffrn_radiation_type MoK\a
_diffrn_radiation_wavelength 0.71073
_diffrn_reflns_av_R_equivalents 0.0494
_diffrn_reflns_av_unetI/netI 0.1497
_diffrn_reflns_Laue_measured_fraction_full 0.998
_diffrn_reflns_Laue_measured_fraction_max 0.999
_diffrn_reflns_limit_h_max 12
_diffrn_reflns_limit_h_min -12
_diffrn_reflns_limit_k_max 19
_diffrn_reflns_limit_k_min -20
_diffrn_reflns_limit_l_max 22
_diffrn_reflns_limit_l_min -22
_diffrn_reflns_number 20543
_diffrn_reflns_point_group_measured_fraction_full 0.998
_diffrn_reflns_point_group_measured_fraction_max 0.999
_diffrn_reflns_theta_full 25.242
_diffrn_reflns_theta_max 26.372
_diffrn_reflns_theta_min 2.823
_diffrn_source 'Enhance (Mo) X-ray Source'
_exptl_absorpt_coefficient_mu 0.079
_exptl_absorpt_correction_T_max 1.00000
_exptl_absorpt_correction_T_min 0.98496
_exptl_absorpt_correction_type multi-scan
_exptl_absorpt_process_details
;
CrysAlisPro, Agilent Technologies,
Version 1.171.37.34 (release 22-05-2014 CrysAlis171 .NET)
(compiled May 22 2014,16:03:01)
Empirical absorption correction using spherical harmonics,
 implemented in SCALE3 ABSPACK scaling algorithm.
;
_exptl_crystal_density_diffrn 1.292
_exptl_crystal_density_method 'not measured'
_exptl_crystal_description block
_exptl_crystal_F_000 1072
_exptl_crystal_size_max 0.3
_exptl_crystal_size_mid 0.2
_exptl_crystal_size_min 0.05
_refine_diff_density_max 0.173
_refine_diff_density_min -0.194
_refine_diff_density_rms 0.040
_refine_ls_extinction_method none
_refine_ls_goodness_of_fit_ref 0.939
_refine_ls_hydrogen_treatment constr
_refine_ls_matrix_type full
_refine_ls_number_parameters 711
_refine_ls_number_reflns 10638
_refine_ls_number_restraints 0
_refine_ls_restrained_S_all 0.939
_refine_ls_R_factor_all 0.2122
_refine_ls_R_factor_gt 0.0656
_refine_ls_shift/su_max 0.000
_refine_ls_shift/su_mean 0.000
_refine_ls_structure_factor_coef Fsqd
_refine_ls_weighting_details 'w=1/[\s^2^(Fo^2^)+(0.0289P)^2^] where P=(Fo^2^+2Fc^2^)/3'
_refine_ls_weighting_scheme calc
_refine_ls_wR_factor_gt 0.1038
_refine_ls_wR_factor_ref 0.1542
_reflns_Friedel_coverage 0.000
_reflns_number_gt 3687
_reflns_number_total 10638
_reflns_threshold_expression 'I > 2\s(I)'
_cod_data_source_file d1mh00530h2.cif
_cod_data_source_block 200601_s1_ry
_cod_depositor_comments 'Adding full bibliography for 1562419--1562422.cif.'
_cod_original_cell_volume 2609.3(2)
_cod_database_code 1562419
_shelx_shelxl_version_number 2014/7
_shelx_space_group_comment
;
The symmetry employed for this shelxl refinement is uniquely defined
by the following loop, which should always be used as a source of
symmetry information in preference to the above space-group names.
They are only intended as comments.
;
_shelx_estimated_absorpt_t_max 0.996
_shelx_estimated_absorpt_t_min 0.977
_reflns_odcompleteness_completeness 99.86
_reflns_odcompleteness_iscentric 1
_reflns_odcompleteness_theta 26.32
_olex2_refinement_description
;
1. Fixed Uiso
 At 1.2 times of:
  All C(H) groups
 At 1.5 times of:
  All C(H,H,H) groups
2.a Aromatic/amide H refined with riding coordinates:
 C2(H2), C3(H3), C4(H4), C10(H10), C12(H12), C17(H17), C18(H18), C20(H20),
 C21(H21), C23(H23), C24(H24), C25(H25), C26(H26), C30(H30), C31(H31), C32(H32),
  C33(H33), C38(H38), C39(H39), C40(H40), C46(H46), C48(H48), C53(H53),
 C54(H54), C56(H56), C57(H57), C59(H59), C60(H60), C61(H61), C62(H62), C66(H66),
  C67(H67), C68(H68), C69(H69)
2.b Idealised Me refined as rotating group:
 C14(H14A,H14B,H14C), C15(H15A,H15B,H15C), C35(H35A,H35B,H35C), C36(H36A,H36B,
 H36C), C50(H50A,H50B,H50C), C51(H51A,H51B,H51C), C71(H71A,H71B,H71C), C72(H72A,
 H72B,H72C)
;
_olex2_submission_special_instructions 'No special instructions were received'

loop_
_space_group_symop_operation_xyz
'x, y, z'
'-x, -y, -z'

loop_
_atom_site_label
_atom_site_type_symbol
_atom_site_fract_x
_atom_site_fract_y
_atom_site_fract_z
_atom_site_U_iso_or_equiv
_atom_site_adp_type
_atom_site_occupancy
_atom_site_site_symmetry_order
_atom_site_calc_flag
_atom_site_refinement_flags_posn
_atom_site_refinement_flags_adp
_atom_site_refinement_flags_occupancy
_atom_site_disorder_assembly
_atom_site_disorder_group
O1 O 0.3688(2) 0.06783(14) 0.43962(13) 0.0539(7) Uani 1 1 d . . . . .
O2 O 0.6663(3) -0.07061(15) 0.33624(15) 0.0733(9) Uani 1 1 d . . . . .
N1 N 0.7818(3) 0.51632(17) 0.86537(16) 0.0438(8) Uani 1 1 d . . . . .
C1 C 0.3337(4) -0.0018(2) 0.3683(2) 0.0500(10) Uani 1 1 d . . . . .
C2 C 0.1917(4) -0.0213(2) 0.3398(2) 0.0666(12) Uani 1 1 d . . . . .
H2 H 0.1282 0.0107 0.3686 0.080 Uiso 1 1 calc R . . . .
C3 C 0.1470(5) -0.0885(3) 0.2685(3) 0.0805(14) Uani 1 1 d . . . . .
H3 H 0.0525 -0.1021 0.2481 0.097 Uiso 1 1 calc R . . . .
C4 C 0.2413(5) -0.1364(2) 0.2265(2) 0.0696(13) Uani 1 1 d . . . . .
H4 H 0.2088 -0.1820 0.1781 0.084 Uiso 1 1 calc R . . . .
C5 C 0.3830(5) -0.1185(2) 0.2545(2) 0.0573(11) Uani 1 1 d . . . . .
C6 C 0.4317(4) -0.0489(2) 0.3283(2) 0.0429(9) Uani 1 1 d . . . . .
C7 C 0.5792(4) -0.0255(2) 0.3643(2) 0.0488(10) Uani 1 1 d . . . . .
C8 C 0.6144(4) 0.05454(19) 0.43741(19) 0.0386(9) Uani 1 1 d . . . . .
C9 C 0.7540(4) 0.0916(2) 0.4758(2) 0.0469(10) Uani 1 1 d . . . . .
C10 C 0.7777(4) 0.1678(2) 0.54304(19) 0.0468(10) Uani 1 1 d . . . . .
H10 H 0.8707 0.1930 0.5663 0.056 Uiso 1 1 calc R . . . .
C11 C 0.6686(4) 0.2094(2) 0.57819(19) 0.0384(9) Uani 1 1 d . . . . .
C12 C 0.5328(4) 0.1722(2) 0.54098(18) 0.0406(9) Uani 1 1 d . . . . .
H12 H 0.4572 0.1973 0.5624 0.049 Uiso 1 1 calc R . . . .
C13 C 0.5082(4) 0.0978(2) 0.47184(19) 0.0402(9) Uani 1 1 d . . . . .
C14 C 0.4784(4) -0.1738(2) 0.2052(2) 0.0708(13) Uani 1 1 d . . . . .
H14A H 0.5656 -0.1346 0.2018 0.106 Uiso 1 1 calc GR . . . .
H14B H 0.4312 -0.2077 0.1535 0.106 Uiso 1 1 calc GR . . . .
H14C H 0.4996 -0.2146 0.2287 0.106 Uiso 1 1 calc GR . . . .
C15 C 0.8797(4) 0.0514(2) 0.4466(2) 0.0723(13) Uani 1 1 d . . . . .
H15A H 0.8645 -0.0081 0.4484 0.109 Uiso 1 1 calc GR . . . .
H15B H 0.9648 0.0888 0.4792 0.109 Uiso 1 1 calc GR . . . .
H15C H 0.8899 0.0478 0.3936 0.109 Uiso 1 1 calc GR . . . .
C16 C 0.6979(4) 0.2903(2) 0.65172(19) 0.0392(9) Uani 1 1 d . . . . .
C17 C 0.5965(4) 0.3407(2) 0.67990(19) 0.0518(11) Uani 1 1 d . . . . .
H17 H 0.5081 0.3241 0.6512 0.062 Uiso 1 1 calc R . . . .
C18 C 0.6228(4) 0.4146(2) 0.7492(2) 0.0518(11) Uani 1 1 d . . . . .
H18 H 0.5523 0.4465 0.7669 0.062 Uiso 1 1 calc R . . . .
C19 C 0.7539(4) 0.4412(2) 0.79227(19) 0.0413(9) Uani 1 1 d . . . . .
C20 C 0.8560(4) 0.3933(2) 0.7657(2) 0.0540(11) Uani 1 1 d . . . . .
H20 H 0.9445 0.4109 0.7945 0.065 Uiso 1 1 calc R . . . .
C21 C 0.8293(4) 0.3191(2) 0.6965(2) 0.0540(11) Uani 1 1 d . . . . .
H21 H 0.9006 0.2876 0.6793 0.065 Uiso 1 1 calc R . . . .
C22 C 0.8120(3) 0.6044(2) 0.8648(2) 0.0396(9) Uani 1 1 d . . . . .
C23 C 0.8154(4) 0.6194(2) 0.7949(2) 0.0482(10) Uani 1 1 d . . . . .
H23 H 0.7983 0.5704 0.7476 0.058 Uiso 1 1 calc R . . . .
C24 C 0.8439(4) 0.7060(2) 0.7946(2) 0.0562(11) Uani 1 1 d . . . . .
H24 H 0.8474 0.7151 0.7472 0.067 Uiso 1 1 calc R . . . .
C25 C 0.8670(4) 0.7788(2) 0.8642(2) 0.0545(11) Uani 1 1 d . . . . .
H25 H 0.8834 0.8373 0.8645 0.065 Uiso 1 1 calc R . . . .
C26 C 0.8654(4) 0.7634(2) 0.9332(2) 0.0517(10) Uani 1 1 d . . . . .
H26 H 0.8801 0.8127 0.9801 0.062 Uiso 1 1 calc R . . . .
C27 C 0.8431(3) 0.6781(2) 0.93607(19) 0.0398(9) Uani 1 1 d . . . . .
C28 C 0.8643(4) 0.6623(2) 1.0121(2) 0.0585(11) Uani 1 1 d . . . . .
C29 C 0.7691(4) 0.5725(2) 1.0058(2) 0.0517(10) Uani 1 1 d . . . . .
C30 C 0.7203(5) 0.5559(3) 1.0707(2) 0.0756(14) Uani 1 1 d . . . . .
H30 H 0.7379 0.6033 1.1191 0.091 Uiso 1 1 calc R . . . .
C31 C 0.6461(5) 0.4718(3) 1.0672(2) 0.0794(14) Uani 1 1 d . . . . .
H31 H 0.6152 0.4626 1.1122 0.095 Uiso 1 1 calc R . . . .
C32 C 0.6193(4) 0.4025(3) 0.9958(3) 0.0728(13) Uani 1 1 d . . . . .
H32 H 0.5708 0.3452 0.9922 0.087 Uiso 1 1 calc R . . . .
C33 C 0.6635(4) 0.4168(2) 0.9292(2) 0.0624(12) Uani 1 1 d . . . . .
H33 H 0.6435 0.3693 0.8810 0.075 Uiso 1 1 calc R . . . .
C34 C 0.7377(4) 0.5014(2) 0.9335(2) 0.0445(9) Uani 1 1 d . . . . .
C35 C 0.8427(6) 0.7413(2) 1.0839(2) 0.122(2) Uani 1 1 d . . . . .
H35A H 0.8999 0.7967 1.0828 0.183 Uiso 1 1 calc GR . . . .
H35B H 0.8707 0.7329 1.1307 0.183 Uiso 1 1 calc GR . . . .
H35C H 0.7438 0.7439 1.0831 0.183 Uiso 1 1 calc GR . . . .
C36 C 1.0218(5) 0.6533(3) 1.0198(2) 0.1032(17) Uani 1 1 d . . . . .
H36A H 1.0364 0.6024 0.9763 0.155 Uiso 1 1 calc GR . . . .
H36B H 1.0403 0.6446 1.0678 0.155 Uiso 1 1 calc GR . . . .
H36C H 1.0855 0.7072 1.0199 0.155 Uiso 1 1 calc GR . . . .
O3 O 0.6667(3) 0.93244(15) 1.07915(14) 0.0570(7) Uani 1 1 d . . . . .
O4 O 0.3695(3) 1.07623(16) 1.17452(16) 0.0851(10) Uani 1 1 d . . . . .
N2 N 0.2701(3) 0.49555(17) 0.64144(16) 0.0436(8) Uani 1 1 d . . . . .
C37 C 0.7011(4) 1.0052(2) 1.1496(2) 0.0528(10) Uani 1 1 d . . . . .
C38 C 0.8409(4) 1.0246(3) 1.1795(2) 0.0685(13) Uani 1 1 d . . . . .
H38 H 0.9043 0.9913 1.1525 0.082 Uiso 1 1 calc R . . . .
C39 C 0.8846(5) 1.0938(3) 1.2496(2) 0.0746(13) Uani 1 1 d . . . . .
H39 H 0.9790 1.1089 1.2706 0.090 Uiso 1 1 calc R . . . .
C40 C 0.7871(5) 1.1418(3) 1.2896(2) 0.0715(13) Uani 1 1 d . . . . .
H40 H 0.8176 1.1880 1.3379 0.086 Uiso 1 1 calc R . . . .
C41 C 0.6468(5) 1.1231(2) 1.2600(2) 0.0566(11) Uani 1 1 d . . . . .
C42 C 0.6027(4) 1.0534(2) 1.1865(2) 0.0459(10) Uani 1 1 d . . . . .
C43 C 0.4575(4) 1.0315(2) 1.1469(2) 0.0569(11) Uani 1 1 d . . . . .
C44 C 0.4257(4) 0.9542(2) 1.0719(2) 0.0433(9) Uani 1 1 d . . . . .
C45 C 0.2930(4) 0.9237(2) 1.0266(2) 0.0488(10) Uani 1 1 d . . . . .
C46 C 0.2720(4) 0.8488(2) 0.9582(2) 0.0491(10) Uani 1 1 d . . . . .
H46 H 0.1837 0.8295 0.9290 0.059 Uiso 1 1 calc R . . . .
C47 C 0.3782(4) 0.8003(2) 0.93037(19) 0.0400(9) Uani 1 1 d . . . . .
C48 C 0.5082(4) 0.8317(2) 0.97411(19) 0.0452(10) Uani 1 1 d . . . . .
H48 H 0.5815 0.8019 0.9577 0.054 Uiso 1 1 calc R . . . .
C49 C 0.5310(4) 0.9070(2) 1.0422(2) 0.0428(9) Uani 1 1 d . . . . .
C50 C 0.5477(4) 1.1760(2) 1.3086(2) 0.0718(13) Uani 1 1 d . . . . .
H50A H 0.5219 1.2147 1.2841 0.108 Uiso 1 1 calc GR . . . .
H50B H 0.5945 1.2119 1.3600 0.108 Uiso 1 1 calc GR . . . .
H50C H 0.4632 1.1351 1.3128 0.108 Uiso 1 1 calc GR . . . .
C51 C 0.1709(4) 0.9703(2) 1.0493(2) 0.0780(14) Uani 1 1 d . . . . .
H51A H 0.1384 0.9648 1.0971 0.117 Uiso 1 1 calc GR . . . .
H51B H 0.0940 0.9427 1.0084 0.117 Uiso 1 1 calc GR . . . .
H51C H 0.2027 1.0330 1.0570 0.117 Uiso 1 1 calc GR . . . .
C52 C 0.3496(4) 0.7198(2) 0.85702(19) 0.0392(9) Uani 1 1 d . . . . .
C53 C 0.4591(4) 0.6887(2) 0.8149(2) 0.0481(10) Uani 1 1 d . . . . .
H53 H 0.5531 0.7184 0.8341 0.058 Uiso 1 1 calc R . . . .
C54 C 0.4329(4) 0.6146(2) 0.74488(19) 0.0467(10) Uani 1 1 d . . . . .
H54 H 0.5089 0.5955 0.7181 0.056 Uiso 1 1 calc R . . . .
C55 C 0.2955(4) 0.5694(2) 0.7151(2) 0.0429(9) Uani 1 1 d . . . . .
C56 C 0.1837(4) 0.5976(2) 0.7567(2) 0.0551(11) Uani 1 1 d . . . . .
H56 H 0.0901 0.5666 0.7379 0.066 Uiso 1 1 calc R . . . .
C57 C 0.2114(4) 0.6719(2) 0.8263(2) 0.0541(11) Uani 1 1 d . . . . .
H57 H 0.1352 0.6903 0.8533 0.065 Uiso 1 1 calc R . . . .
C58 C 0.2430(3) 0.4068(2) 0.6399(2) 0.0385(9) Uani 1 1 d . . . . .
C59 C 0.2287(4) 0.3885(2) 0.7084(2) 0.0475(10) Uani 1 1 d . . . . .
H59 H 0.2377 0.4361 0.7563 0.057 Uiso 1 1 calc R . . . .
C60 C 0.2015(4) 0.3012(2) 0.7067(2) 0.0579(11) Uani 1 1 d . . . . .
H60 H 0.1939 0.2903 0.7531 0.069 Uiso 1 1 calc R . . . .
C61 C 0.1858(4) 0.2305(2) 0.6363(2) 0.0551(11) Uani 1 1 d . . . . .
H61 H 0.1648 0.1713 0.6346 0.066 Uiso 1 1 calc R . . . .
C62 C 0.2012(3) 0.2478(2) 0.5680(2) 0.0457(10) Uani 1 1 d . . . . .
H62 H 0.1913 0.1995 0.5205 0.055 Uiso 1 1 calc R . . . .
C63 C 0.2310(3) 0.3347(2) 0.56807(19) 0.0382(9) Uani 1 1 d . . . . .
C64 C 0.2698(4) 0.3542(2) 0.4947(2) 0.0503(10) Uani 1 1 d . . . . .
C65 C 0.2264(4) 0.4411(2) 0.4999(2) 0.0451(10) Uani 1 1 d . . . . .
C66 C 0.1877(4) 0.4578(2) 0.4343(2) 0.0615(12) Uani 1 1 d . . . . .
H66 H 0.1779 0.4117 0.3854 0.074 Uiso 1 1 calc R . . . .
C67 C 0.1631(4) 0.5403(3) 0.4384(2) 0.0710(13) Uani 1 1 d . . . . .
H67 H 0.1387 0.5497 0.3932 0.085 Uiso 1 1 calc R . . . .
C68 C 0.1752(4) 0.6080(3) 0.5106(3) 0.0661(12) Uani 1 1 d . . . . .
H68 H 0.1597 0.6639 0.5143 0.079 Uiso 1 1 calc R . . . .
C69 C 0.2102(4) 0.5938(2) 0.5776(2) 0.0555(11) Uani 1 1 d . . . . .
H69 H 0.2170 0.6398 0.6263 0.067 Uiso 1 1 calc R . . . .
C70 C 0.2353(4) 0.5105(2) 0.5725(2) 0.0442(10) Uani 1 1 d . . . . .
C71 C 0.2047(5) 0.2749(2) 0.4195(2) 0.1017(18) Uani 1 1 d . . . . .
H71A H 0.2323 0.2215 0.4196 0.153 Uiso 1 1 calc GR . . . .
H71B H 0.2384 0.2882 0.3749 0.153 Uiso 1 1 calc GR . . . .
H71C H 0.1025 0.2653 0.4167 0.153 Uiso 1 1 calc GR . . . .
C72 C 0.4356(4) 0.3725(3) 0.4941(2) 0.0870(15) Uani 1 1 d . . . . .
H72A H 0.4788 0.4238 0.5397 0.130 Uiso 1 1 calc GR . . . .
H72B H 0.4620 0.3843 0.4478 0.130 Uiso 1 1 calc GR . . . .
H72C H 0.4679 0.3205 0.4943 0.130 Uiso 1 1 calc GR . . . .

loop_
_atom_site_aniso_label
_atom_site_aniso_U_11
_atom_site_aniso_U_22
_atom_site_aniso_U_33
_atom_site_aniso_U_23
_atom_site_aniso_U_13
_atom_site_aniso_U_12
O1 0.0423(16) 0.0508(15) 0.0521(17) 0.0014(14) -0.0042(13) 0.0069(13)
O2 0.074(2) 0.0594(17) 0.067(2) -0.0078(15) 0.0001(16) 0.0290(16)
N1 0.062(2) 0.0335(16) 0.0291(18) 0.0057(15) 0.0021(15) 0.0067(15)
C1 0.052(3) 0.038(2) 0.047(3) 0.008(2) -0.006(2) -0.003(2)
C2 0.052(3) 0.069(3) 0.061(3) 0.010(2) -0.008(2) 0.001(2)
C3 0.067(3) 0.078(3) 0.073(4) 0.013(3) -0.020(3) -0.006(3)
C4 0.077(3) 0.056(3) 0.053(3) 0.007(2) -0.017(3) -0.007(3)
C5 0.080(3) 0.037(2) 0.046(3) 0.012(2) 0.002(2) -0.001(2)
C6 0.056(3) 0.0295(19) 0.037(2) 0.0077(18) -0.0015(19) 0.0034(19)
C7 0.062(3) 0.038(2) 0.047(3) 0.016(2) 0.004(2) 0.011(2)
C8 0.045(2) 0.0288(18) 0.038(2) 0.0076(17) 0.0037(18) 0.0087(18)
C9 0.047(2) 0.041(2) 0.048(2) 0.008(2) 0.0075(19) 0.0160(19)
C10 0.045(2) 0.043(2) 0.047(2) 0.0082(19) -0.0011(19) 0.0138(19)
C11 0.047(2) 0.0339(19) 0.034(2) 0.0114(17) 0.0003(18) 0.0124(18)
C12 0.039(2) 0.040(2) 0.037(2) 0.0068(18) 0.0027(17) 0.0099(18)
C13 0.038(2) 0.039(2) 0.040(2) 0.0125(18) -0.0046(18) 0.0061(18)
C14 0.105(4) 0.044(2) 0.047(3) 0.001(2) 0.001(2) 0.010(2)
C15 0.058(3) 0.064(3) 0.076(3) -0.006(2) -0.005(2) 0.028(2)
C16 0.043(2) 0.0344(19) 0.037(2) 0.0097(17) 0.0006(18) 0.0079(18)
C17 0.049(2) 0.052(2) 0.040(2) 0.001(2) -0.0074(19) 0.012(2)
C18 0.052(3) 0.051(2) 0.044(2) 0.002(2) 0.002(2) 0.020(2)
C19 0.053(2) 0.0321(19) 0.033(2) 0.0067(17) 0.0013(19) 0.0083(19)
C20 0.053(3) 0.048(2) 0.048(3) 0.001(2) -0.011(2) 0.014(2)
C21 0.049(3) 0.046(2) 0.054(3) 0.000(2) -0.003(2) 0.017(2)
C22 0.045(2) 0.037(2) 0.036(2) 0.0112(19) 0.0022(18) 0.0109(18)
C23 0.058(3) 0.046(2) 0.037(2) 0.0095(19) 0.0017(19) 0.014(2)
C24 0.072(3) 0.059(2) 0.040(3) 0.021(2) 0.002(2) 0.016(2)
C25 0.070(3) 0.038(2) 0.057(3) 0.018(2) 0.005(2) 0.012(2)
C26 0.066(3) 0.040(2) 0.042(3) 0.0049(19) 0.002(2) 0.014(2)
C27 0.043(2) 0.037(2) 0.034(2) 0.0093(18) -0.0029(17) 0.0035(18)
C28 0.083(3) 0.049(2) 0.036(2) 0.013(2) -0.003(2) 0.004(2)
C29 0.067(3) 0.045(2) 0.035(2) 0.009(2) 0.002(2) 0.003(2)
C30 0.112(4) 0.058(3) 0.043(3) 0.011(2) 0.006(3) 0.002(3)
C31 0.114(4) 0.072(3) 0.045(3) 0.024(3) 0.013(3) 0.001(3)
C32 0.090(4) 0.059(3) 0.068(3) 0.031(3) 0.006(3) -0.001(2)
C33 0.081(3) 0.047(2) 0.047(3) 0.009(2) -0.004(2) 0.002(2)
C34 0.053(3) 0.043(2) 0.031(2) 0.0084(19) 0.0012(18) 0.007(2)
C35 0.246(7) 0.055(3) 0.038(3) 0.002(2) 0.021(3) 0.003(3)
C36 0.082(4) 0.118(4) 0.115(4) 0.076(3) -0.044(3) -0.022(3)
O3 0.0504(17) 0.0561(16) 0.0463(17) -0.0006(14) -0.0017(13) 0.0082(14)
O4 0.087(2) 0.0762(19) 0.069(2) -0.0118(16) 0.0074(17) 0.0384(18)
N2 0.057(2) 0.0362(17) 0.0315(18) 0.0072(15) 0.0020(15) 0.0078(15)
C37 0.063(3) 0.046(2) 0.040(3) 0.010(2) 0.003(2) 0.001(2)
C38 0.056(3) 0.073(3) 0.057(3) 0.006(3) 0.000(2) 0.003(2)
C39 0.071(3) 0.072(3) 0.063(3) 0.016(3) -0.010(3) -0.003(3)
C40 0.094(4) 0.054(3) 0.045(3) 0.005(2) -0.003(3) -0.006(3)
C41 0.078(3) 0.039(2) 0.045(3) 0.011(2) 0.008(2) 0.003(2)
C42 0.059(3) 0.0309(19) 0.038(2) 0.0062(19) 0.008(2) 0.000(2)
C43 0.076(3) 0.040(2) 0.047(3) 0.006(2) 0.014(2) 0.014(2)
C44 0.049(2) 0.0298(18) 0.045(2) 0.0075(18) 0.0130(19) 0.0066(19)
C45 0.047(3) 0.038(2) 0.055(3) 0.009(2) 0.010(2) 0.010(2)
C46 0.046(2) 0.038(2) 0.055(3) 0.008(2) 0.0048(19) 0.0087(19)
C47 0.043(2) 0.0348(19) 0.038(2) 0.0101(18) 0.0088(18) 0.0069(18)
C48 0.048(2) 0.039(2) 0.039(2) 0.0021(18) 0.0034(18) 0.0116(19)
C49 0.046(2) 0.038(2) 0.037(2) 0.0073(18) 0.0045(18) 0.0044(19)
C50 0.113(4) 0.041(2) 0.048(3) 0.006(2) 0.013(3) 0.007(2)
C51 0.063(3) 0.060(3) 0.090(4) -0.004(2) 0.006(3) 0.025(2)
C52 0.042(2) 0.0372(19) 0.035(2) 0.0091(18) 0.0057(18) 0.0094(18)
C53 0.042(2) 0.045(2) 0.047(2) 0.007(2) -0.0019(19) 0.0057(19)
C54 0.043(2) 0.048(2) 0.040(2) 0.004(2) 0.0051(18) 0.0118(19)
C55 0.051(2) 0.036(2) 0.039(2) 0.0107(18) 0.0002(19) 0.0078(19)
C56 0.040(2) 0.051(2) 0.053(3) -0.002(2) -0.002(2) 0.002(2)
C57 0.044(2) 0.052(2) 0.052(3) 0.004(2) 0.007(2) 0.010(2)
C58 0.040(2) 0.0361(19) 0.035(2) 0.0104(19) 0.0001(17) 0.0042(17)
C59 0.060(3) 0.044(2) 0.034(2) 0.0108(19) 0.0066(19) 0.008(2)
C60 0.073(3) 0.062(3) 0.047(3) 0.029(2) 0.012(2) 0.016(2)
C61 0.064(3) 0.045(2) 0.055(3) 0.018(2) 0.007(2) 0.010(2)
C62 0.046(2) 0.040(2) 0.045(3) 0.0075(19) -0.0015(19) 0.0102(19)
C63 0.037(2) 0.0372(19) 0.035(2) 0.0060(18) -0.0015(17) 0.0086(17)
C64 0.073(3) 0.044(2) 0.032(2) 0.0126(19) 0.003(2) 0.012(2)
C65 0.048(2) 0.047(2) 0.038(2) 0.016(2) -0.0011(18) 0.0051(19)
C66 0.079(3) 0.060(3) 0.044(3) 0.019(2) 0.000(2) 0.011(2)
C67 0.077(3) 0.083(3) 0.064(3) 0.044(3) -0.008(3) 0.011(3)
C68 0.075(3) 0.063(3) 0.072(3) 0.037(3) 0.004(3) 0.018(2)
C69 0.061(3) 0.051(2) 0.053(3) 0.018(2) 0.006(2) 0.010(2)
C70 0.044(2) 0.040(2) 0.044(3) 0.014(2) -0.0036(19) 0.0031(18)
C71 0.194(6) 0.056(3) 0.045(3) 0.007(2) -0.008(3) 0.029(3)
C72 0.082(4) 0.105(3) 0.107(4) 0.063(3) 0.052(3) 0.046(3)

loop_
_atom_type_symbol
_atom_type_description
_atom_type_scat_dispersion_real
_atom_type_scat_dispersion_imag
_atom_type_scat_source
C C 0.0033 0.0016 'International Tables Vol C Tables 4.2.6.8 and 6.1.1.4'
H H 0.0000 0.0000 'International Tables Vol C Tables 4.2.6.8 and 6.1.1.4'
N N 0.0061 0.0033 'International Tables Vol C Tables 4.2.6.8 and 6.1.1.4'
O O 0.0106 0.0060 'International Tables Vol C Tables 4.2.6.8 and 6.1.1.4'

loop_
_geom_angle_atom_site_label_1
_geom_angle_atom_site_label_2
_geom_angle_atom_site_label_3
_geom_angle
_geom_angle_site_symmetry_1
_geom_angle_site_symmetry_3
_geom_angle_publ_flag
C1 O1 C13 119.9(3) . . ?
C22 N1 C19 119.1(3) . . ?
C22 N1 C34 119.9(3) . . ?
C34 N1 C19 118.4(3) . . ?
O1 C1 C2 114.2(3) . . ?
O1 C1 C6 122.9(3) . . ?
C2 C1 C6 122.9(3) . . ?
C3 C2 C1 118.5(4) . . ?
C2 C3 C4 120.4(4) . . ?
C3 C4 C5 121.8(4) . . ?
C4 C5 C6 118.7(4) . . ?
C4 C5 C14 118.4(3) . . ?
C6 C5 C14 122.8(4) . . ?
C1 C6 C5 117.6(3) . . ?
C1 C6 C7 119.2(3) . . ?
C5 C6 C7 123.2(3) . . ?
O2 C7 C6 122.3(3) . . ?
O2 C7 C8 122.1(3) . . ?
C6 C7 C8 115.7(3) . . ?
C9 C8 C7 123.2(3) . . ?
C13 C8 C7 120.1(3) . . ?
C13 C8 C9 116.6(3) . . ?
C8 C9 C15 122.9(3) . . ?
C10 C9 C8 119.3(3) . . ?
C10 C9 C15 117.8(3) . . ?
C9 C10 C11 123.4(3) . . ?
C10 C11 C16 121.8(3) . . ?
C12 C11 C10 116.9(3) . . ?
C12 C11 C16 121.2(3) . . ?
C11 C12 C13 120.3(3) . . ?
O1 C13 C8 121.7(3) . . ?
O1 C13 C12 114.9(3) . . ?
C12 C13 C8 123.4(3) . . ?
C17 C16 C11 122.2(3) . . ?
C17 C16 C21 116.6(3) . . ?
C21 C16 C11 121.3(3) . . ?
C18 C17 C16 122.0(3) . . ?
C17 C18 C19 120.0(3) . . ?
C18 C19 N1 120.8(3) . . ?
C20 C19 N1 120.0(3) . . ?
C20 C19 C18 119.2(3) . . ?
C19 C20 C21 120.7(3) . . ?
C20 C21 C16 121.4(3) . . ?
C23 C22 N1 121.1(3) . . ?
C23 C22 C27 119.6(3) . . ?
C27 C22 N1 119.3(3) . . ?
C24 C23 C22 120.9(3) . . ?
C25 C24 C23 120.0(4) . . ?
C26 C25 C24 118.7(3) . . ?
C25 C26 C27 123.1(3) . . ?
C22 C27 C28 119.7(3) . . ?
C26 C27 C22 117.5(3) . . ?
C26 C27 C28 122.5(3) . . ?
C27 C28 C35 112.2(3) . . ?
C27 C28 C36 106.8(3) . . ?
C29 C28 C27 109.4(3) . . ?
C29 C28 C35 113.0(4) . . ?
C29 C28 C36 106.9(3) . . ?
C35 C28 C36 108.2(3) . . ?
C30 C29 C28 122.1(3) . . ?
C30 C29 C34 117.7(4) . . ?
C34 C29 C28 120.0(4) . . ?
C29 C30 C31 122.9(4) . . ?
C32 C31 C30 118.3(4) . . ?
C31 C32 C33 120.6(4) . . ?
C32 C33 C34 120.6(4) . . ?
C29 C34 N1 119.5(3) . . ?
C33 C34 N1 120.7(3) . . ?
C33 C34 C29 119.8(4) . . ?
C49 O3 C37 119.9(3) . . ?
C58 N2 C55 119.6(3) . . ?
C58 N2 C70 119.0(3) . . ?
C70 N2 C55 119.4(3) . . ?
C38 C37 O3 114.1(3) . . ?
C38 C37 C42 123.2(4) . . ?
C42 C37 O3 122.7(4) . . ?
C39 C38 C37 118.6(4) . . ?
C38 C39 C40 119.6(4) . . ?
C41 C40 C39 122.3(4) . . ?
C40 C41 C42 118.1(4) . . ?
C40 C41 C50 118.6(4) . . ?
C42 C41 C50 123.2(4) . . ?
C37 C42 C41 118.1(4) . . ?
C37 C42 C43 119.1(3) . . ?
C41 C42 C43 122.7(3) . . ?
O4 C43 C42 121.7(3) . . ?
O4 C43 C44 121.9(4) . . ?
C44 C43 C42 116.3(3) . . ?
C45 C44 C43 123.9(3) . . ?
C49 C44 C43 119.6(3) . . ?
C49 C44 C45 116.5(3) . . ?
C44 C45 C51 122.5(3) . . ?
C46 C45 C44 119.7(3) . . ?
C46 C45 C51 117.8(3) . . ?
C45 C46 C47 123.0(3) . . ?
C46 C47 C52 120.9(3) . . ?
C48 C47 C46 116.9(3) . . ?
C48 C47 C52 122.2(3) . . ?
C47 C48 C49 120.6(3) . . ?
O3 C49 C44 122.2(3) . . ?
O3 C49 C48 114.6(3) . . ?
C48 C49 C44 123.3(3) . . ?
C53 C52 C47 121.8(3) . . ?
C53 C52 C57 116.5(3) . . ?
C57 C52 C47 121.7(3) . . ?
C52 C53 C54 122.1(3) . . ?
C55 C54 C53 120.3(3) . . ?
C54 C55 N2 119.6(3) . . ?
C54 C55 C56 119.1(3) . . ?
C56 C55 N2 121.3(3) . . ?
C55 C56 C57 120.0(3) . . ?
C56 C57 C52 121.9(3) . . ?
N2 C58 C63 119.6(3) . . ?
C59 C58 N2 121.4(3) . . ?
C59 C58 C63 119.0(3) . . ?
C60 C59 C58 121.3(3) . . ?
C61 C60 C59 119.9(4) . . ?
C60 C61 C62 119.4(4) . . ?
C61 C62 C63 122.0(3) . . ?
C58 C63 C64 119.4(3) . . ?
C62 C63 C58 118.4(3) . . ?
C62 C63 C64 121.7(3) . . ?
C63 C64 C65 108.6(3) . . ?
C63 C64 C71 112.4(3) . . ?
C63 C64 C72 108.3(3) . . ?
C65 C64 C71 112.5(3) . . ?
C65 C64 C72 106.9(3) . . ?
C71 C64 C72 108.0(3) . . ?
C66 C65 C64 122.7(3) . . ?
C66 C65 C70 117.3(3) . . ?
C70 C65 C64 119.8(3) . . ?
C65 C66 C67 122.7(4) . . ?
C68 C67 C66 118.8(4) . . ?
C67 C68 C69 120.5(4) . . ?
C68 C69 C70 120.1(4) . . ?
C65 C70 N2 119.3(3) . . ?
C65 C70 C69 120.6(4) . . ?
C69 C70 N2 120.1(3) . . ?

loop_
_geom_bond_atom_site_label_1
_geom_bond_atom_site_label_2
_geom_bond_distance
_geom_bond_site_symmetry_2
_geom_bond_publ_flag
O1 C1 1.373(3) . ?
O1 C13 1.375(3) . ?
O2 C7 1.225(3) . ?
N1 C19 1.433(4) . ?
N1 C22 1.406(4) . ?
N1 C34 1.408(4) . ?
C1 C2 1.387(4) . ?
C1 C6 1.389(4) . ?
C2 C3 1.366(4) . ?
C3 C4 1.380(5) . ?
C4 C5 1.384(5) . ?
C5 C6 1.418(4) . ?
C5 C14 1.500(4) . ?
C6 C7 1.472(4) . ?
C7 C8 1.474(4) . ?
C8 C9 1.415(4) . ?
C8 C13 1.390(4) . ?
C9 C10 1.377(4) . ?
C9 C15 1.506(4) . ?
C10 C11 1.404(4) . ?
C11 C12 1.377(4) . ?
C11 C16 1.485(4) . ?
C12 C13 1.383(4) . ?
C16 C17 1.389(4) . ?
C16 C21 1.395(4) . ?
C17 C18 1.380(4) . ?
C18 C19 1.381(4) . ?
C19 C20 1.366(4) . ?
C20 C21 1.382(4) . ?
C22 C23 1.384(4) . ?
C22 C27 1.401(4) . ?
C23 C24 1.380(4) . ?
C24 C25 1.375(4) . ?
C25 C26 1.373(4) . ?
C26 C27 1.379(4) . ?
C27 C28 1.523(4) . ?
C28 C29 1.520(5) . ?
C28 C35 1.530(4) . ?
C28 C36 1.560(5) . ?
C29 C30 1.378(5) . ?
C29 C34 1.395(4) . ?
C30 C31 1.385(5) . ?
C31 C32 1.370(5) . ?
C32 C33 1.377(5) . ?
C33 C34 1.387(4) . ?
O3 C37 1.385(4) . ?
O3 C49 1.374(4) . ?
O4 C43 1.227(4) . ?
N2 C55 1.431(4) . ?
N2 C58 1.402(4) . ?
N2 C70 1.417(4) . ?
C37 C38 1.375(5) . ?
C37 C42 1.383(4) . ?
C38 C39 1.364(4) . ?
C39 C40 1.391(5) . ?
C40 C41 1.379(5) . ?
C41 C42 1.408(4) . ?
C41 C50 1.502(4) . ?
C42 C43 1.479(5) . ?
C43 C44 1.472(4) . ?
C44 C45 1.408(4) . ?
C44 C49 1.395(4) . ?
C45 C46 1.379(4) . ?
C45 C51 1.511(4) . ?
C46 C47 1.409(4) . ?
C47 C48 1.373(4) . ?
C47 C52 1.480(4) . ?
C48 C49 1.380(4) . ?
C52 C53 1.386(4) . ?
C52 C57 1.390(4) . ?
C53 C54 1.390(4) . ?
C54 C55 1.371(4) . ?
C55 C56 1.385(4) . ?
C56 C57 1.388(4) . ?
C58 C59 1.392(4) . ?
C58 C63 1.402(4) . ?
C59 C60 1.377(4) . ?
C60 C61 1.371(4) . ?
C61 C62 1.379(4) . ?
C62 C63 1.382(4) . ?
C63 C64 1.521(4) . ?
C64 C65 1.526(4) . ?
C64 C71 1.529(4) . ?
C64 C72 1.561(5) . ?
C65 C66 1.385(4) . ?
C65 C70 1.394(4) . ?
C66 C67 1.387(4) . ?
C67 C68 1.373(5) . ?
C68 C69 1.377(4) . ?
C69 C70 1.396(4) . ?

loop_
_geom_torsion_atom_site_label_1
_geom_torsion_atom_site_label_2
_geom_torsion_atom_site_label_3
_geom_torsion_atom_site_label_4
_geom_torsion
_geom_torsion_site_symmetry_1
_geom_torsion_site_symmetry_2
_geom_torsion_site_symmetry_3
_geom_torsion_site_symmetry_4
_geom_torsion_publ_flag
O1 C1 C2 C3 178.8(4) . . . . ?
O1 C1 C6 C5 -179.0(3) . . . . ?
O1 C1 C6 C7 1.7(5) . . . . ?
O2 C7 C8 C9 7.6(6) . . . . ?
O2 C7 C8 C13 -172.8(4) . . . . ?
N1 C19 C20 C21 178.1(3) . . . . ?
N1 C22 C23 C24 179.4(3) . . . . ?
N1 C22 C27 C26 -177.0(3) . . . . ?
N1 C22 C27 C28 8.5(5) . . . . ?
C1 O1 C13 C8 -5.5(5) . . . . ?
C1 O1 C13 C12 175.6(3) . . . . ?
C1 C2 C3 C4 0.8(7) . . . . ?
C1 C6 C7 O2 171.9(4) . . . . ?
C1 C6 C7 C8 -6.6(5) . . . . ?
C2 C1 C6 C5 1.4(6) . . . . ?
C2 C1 C6 C7 -178.0(4) . . . . ?
C2 C3 C4 C5 -0.1(7) . . . . ?
C3 C4 C5 C6 0.0(6) . . . . ?
C3 C4 C5 C14 179.9(4) . . . . ?
C4 C5 C6 C1 -0.6(6) . . . . ?
C4 C5 C6 C7 178.7(4) . . . . ?
C5 C6 C7 O2 -7.4(6) . . . . ?
C5 C6 C7 C8 174.1(3) . . . . ?
C6 C1 C2 C3 -1.5(6) . . . . ?
C6 C7 C8 C9 -173.9(3) . . . . ?
C6 C7 C8 C13 5.8(5) . . . . ?
C7 C8 C9 C10 178.6(3) . . . . ?
C7 C8 C9 C15 -1.6(6) . . . . ?
C7 C8 C13 O1 0.2(5) . . . . ?
C7 C8 C13 C12 178.9(3) . . . . ?
C8 C9 C10 C11 2.8(6) . . . . ?
C9 C8 C13 O1 179.8(3) . . . . ?
C9 C8 C13 C12 -1.4(5) . . . . ?
C9 C10 C11 C12 -2.0(5) . . . . ?
C9 C10 C11 C16 178.6(3) . . . . ?
C10 C11 C12 C13 -0.5(5) . . . . ?
C10 C11 C16 C17 169.1(3) . . . . ?
C10 C11 C16 C21 -11.4(5) . . . . ?
C11 C12 C13 O1 -178.9(3) . . . . ?
C11 C12 C13 C8 2.2(5) . . . . ?
C11 C16 C17 C18 178.5(3) . . . . ?
C11 C16 C21 C20 -178.7(3) . . . . ?
C12 C11 C16 C17 -10.3(5) . . . . ?
C12 C11 C16 C21 169.2(3) . . . . ?
C13 O1 C1 C2 -175.7(3) . . . . ?
C13 O1 C1 C6 4.6(5) . . . . ?
C13 C8 C9 C10 -1.1(5) . . . . ?
C13 C8 C9 C15 178.8(3) . . . . ?
C14 C5 C6 C1 179.5(3) . . . . ?
C14 C5 C6 C7 -1.2(6) . . . . ?
C15 C9 C10 C11 -177.0(3) . . . . ?
C16 C11 C12 C13 178.9(3) . . . . ?
C16 C17 C18 C19 0.9(6) . . . . ?
C17 C16 C21 C20 0.8(6) . . . . ?
C17 C18 C19 N1 -178.3(3) . . . . ?
C17 C18 C19 C20 -0.3(6) . . . . ?
C18 C19 C20 C21 0.1(6) . . . . ?
C19 N1 C22 C23 -0.2(5) . . . . ?
C19 N1 C22 C27 -178.3(3) . . . . ?
C19 N1 C34 C29 177.2(3) . . . . ?
C19 N1 C34 C33 -2.8(5) . . . . ?
C19 C20 C21 C16 -0.3(6) . . . . ?
C21 C16 C17 C18 -1.0(6) . . . . ?
C22 N1 C19 C18 -77.9(5) . . . . ?
C22 N1 C19 C20 104.1(4) . . . . ?
C22 N1 C34 C29 -21.5(5) . . . . ?
C22 N1 C34 C33 158.6(3) . . . . ?
C22 C23 C24 C25 -1.0(6) . . . . ?
C22 C27 C28 C29 -32.8(5) . . . . ?
C22 C27 C28 C35 -159.0(4) . . . . ?
C22 C27 C28 C36 82.6(4) . . . . ?
C23 C22 C27 C26 4.9(5) . . . . ?
C23 C22 C27 C28 -169.6(3) . . . . ?
C23 C24 C25 C26 1.9(6) . . . . ?
C24 C25 C26 C27 0.7(6) . . . . ?
C25 C26 C27 C22 -4.1(6) . . . . ?
C25 C26 C27 C28 170.3(4) . . . . ?
C26 C27 C28 C29 153.0(3) . . . . ?
C26 C27 C28 C35 26.8(5) . . . . ?
C26 C27 C28 C36 -91.6(4) . . . . ?
C27 C22 C23 C24 -2.4(5) . . . . ?
C27 C28 C29 C30 -153.1(4) . . . . ?
C27 C28 C29 C34 32.0(5) . . . . ?
C28 C29 C30 C31 -173.0(4) . . . . ?
C28 C29 C34 N1 -6.8(5) . . . . ?
C28 C29 C34 C33 173.1(3) . . . . ?
C29 C30 C31 C32 -0.6(7) . . . . ?
C30 C29 C34 N1 178.0(4) . . . . ?
C30 C29 C34 C33 -2.0(6) . . . . ?
C30 C31 C32 C33 -0.9(7) . . . . ?
C31 C32 C33 C34 0.9(7) . . . . ?
C32 C33 C34 N1 -179.4(4) . . . . ?
C32 C33 C34 C29 0.6(6) . . . . ?
C34 N1 C19 C18 83.6(4) . . . . ?
C34 N1 C19 C20 -94.4(4) . . . . ?
C34 N1 C22 C23 -161.3(3) . . . . ?
C34 N1 C22 C27 20.5(5) . . . . ?
C34 C29 C30 C31 2.0(7) . . . . ?
C35 C28 C29 C30 -27.4(6) . . . . ?
C35 C28 C29 C34 157.7(3) . . . . ?
C36 C28 C29 C30 91.6(4) . . . . ?
C36 C28 C29 C34 -83.3(4) . . . . ?
O3 C37 C38 C39 -178.5(3) . . . . ?
O3 C37 C42 C41 176.7(3) . . . . ?
O3 C37 C42 C43 -4.7(6) . . . . ?
O4 C43 C44 C45 -1.6(6) . . . . ?
O4 C43 C44 C49 178.4(4) . . . . ?
N2 C55 C56 C57 -177.2(3) . . . . ?
N2 C58 C59 C60 179.8(3) . . . . ?
N2 C58 C63 C62 -178.6(3) . . . . ?
N2 C58 C63 C64 9.2(5) . . . . ?
C37 O3 C49 C44 2.3(5) . . . . ?
C37 O3 C49 C48 -177.7(3) . . . . ?
C37 C38 C39 C40 1.0(7) . . . . ?
C37 C42 C43 O4 -174.8(4) . . . . ?
C37 C42 C43 C44 4.0(5) . . . . ?
C38 C37 C42 C41 -3.0(6) . . . . ?
C38 C37 C42 C43 175.6(4) . . . . ?
C38 C39 C40 C41 -1.4(7) . . . . ?
C39 C40 C41 C42 -0.5(6) . . . . ?
C39 C40 C41 C50 177.7(4) . . . . ?
C40 C41 C42 C37 2.5(6) . . . . ?
C40 C41 C42 C43 -176.0(4) . . . . ?
C41 C42 C43 O4 3.7(6) . . . . ?
C41 C42 C43 C44 -177.5(3) . . . . ?
C42 C37 C38 C39 1.1(7) . . . . ?
C42 C43 C44 C45 179.7(3) . . . . ?
C42 C43 C44 C49 -0.4(5) . . . . ?
C43 C44 C45 C46 -178.0(3) . . . . ?
C43 C44 C45 C51 2.6(6) . . . . ?
C43 C44 C49 O3 -2.8(5) . . . . ?
C43 C44 C49 C48 177.2(4) . . . . ?
C44 C45 C46 C47 -0.1(6) . . . . ?
C45 C44 C49 O3 177.2(3) . . . . ?
C45 C44 C49 C48 -2.8(6) . . . . ?
C45 C46 C47 C48 -1.2(5) . . . . ?
C45 C46 C47 C52 179.3(3) . . . . ?
C46 C47 C48 C49 0.5(5) . . . . ?
C46 C47 C52 C53 158.4(3) . . . . ?
C46 C47 C52 C57 -20.9(5) . . . . ?
C47 C48 C49 O3 -178.4(3) . . . . ?
C47 C48 C49 C44 1.6(6) . . . . ?
C47 C52 C53 C54 -178.3(3) . . . . ?
C47 C52 C57 C56 178.6(3) . . . . ?
C48 C47 C52 C53 -21.0(5) . . . . ?
C48 C47 C52 C57 159.7(3) . . . . ?
C49 O3 C37 C38 -178.7(3) . . . . ?
C49 O3 C37 C42 1.6(5) . . . . ?
C49 C44 C45 C46 2.1(6) . . . . ?
C49 C44 C45 C51 -177.3(3) . . . . ?
C50 C41 C42 C37 -175.5(3) . . . . ?
C50 C41 C42 C43 5.9(6) . . . . ?
C51 C45 C46 C47 179.3(3) . . . . ?
C52 C47 C48 C49 180.0(3) . . . . ?
C52 C53 C54 C55 0.0(5) . . . . ?
C53 C52 C57 C56 -0.8(5) . . . . ?
C53 C54 C55 N2 177.5(3) . . . . ?
C53 C54 C55 C56 -1.4(5) . . . . ?
C54 C55 C56 C57 1.7(6) . . . . ?
C55 N2 C58 C59 5.3(5) . . . . ?
C55 N2 C58 C63 -174.2(3) . . . . ?
C55 N2 C70 C65 172.9(3) . . . . ?
C55 N2 C70 C69 -7.2(5) . . . . ?
C55 C56 C57 C52 -0.6(6) . . . . ?
C57 C52 C53 C54 1.1(5) . . . . ?
C58 N2 C55 C54 99.1(4) . . . . ?
C58 N2 C55 C56 -82.1(4) . . . . ?
C58 N2 C70 C65 -23.7(5) . . . . ?
C58 N2 C70 C69 156.3(3) . . . . ?
C58 C59 C60 C61 -1.1(6) . . . . ?
C58 C63 C64 C65 -35.3(4) . . . . ?
C58 C63 C64 C71 -160.4(3) . . . . ?
C58 C63 C64 C72 80.4(4) . . . . ?
C59 C58 C63 C62 1.9(5) . . . . ?
C59 C58 C63 C64 -170.3(3) . . . . ?
C59 C60 C61 C62 1.8(6) . . . . ?
C60 C61 C62 C63 -0.6(6) . . . . ?
C61 C62 C63 C58 -1.2(5) . . . . ?
C61 C62 C63 C64 170.7(3) . . . . ?
C62 C63 C64 C65 152.9(3) . . . . ?
C62 C63 C64 C71 27.8(5) . . . . ?
C62 C63 C64 C72 -91.4(4) . . . . ?
C63 C58 C59 C60 -0.8(5) . . . . ?
C63 C64 C65 C66 -150.9(3) . . . . ?
C63 C64 C65 C70 34.0(5) . . . . ?
C64 C65 C66 C67 -172.9(4) . . . . ?
C64 C65 C70 N2 -6.6(5) . . . . ?
C64 C65 C70 C69 173.4(3) . . . . ?
C65 C66 C67 C68 -1.0(6) . . . . ?
C66 C65 C70 N2 178.1(3) . . . . ?
C66 C65 C70 C69 -1.9(5) . . . . ?
C66 C67 C68 C69 -0.5(6) . . . . ?
C67 C68 C69 C70 0.8(6) . . . . ?
C68 C69 C70 N2 -179.5(3) . . . . ?
C68 C69 C70 C65 0.5(6) . . . . ?
C70 N2 C55 C54 -97.6(4) . . . . ?
C70 N2 C55 C56 81.3(5) . . . . ?
C70 N2 C58 C59 -158.2(3) . . . . ?
C70 N2 C58 C63 22.3(5) . . . . ?
C70 C65 C66 C67 2.2(6) . . . . ?
C71 C64 C65 C66 -25.9(5) . . . . ?
C71 C64 C65 C70 159.1(4) . . . . ?
C72 C64 C65 C66 92.4(4) . . . . ?
C72 C64 C65 C70 -82.6(4) . . . . ?
